data_7720728
loop_
_publ_author_name
'Huo, Nan-Nan'
'Zhang, De-Ke'
'Wei, Yu-Zhen'
'Luo, Peng'
'Li, Si'

_publ_section_title
;
 Construction of bowl-shaped copper clusters and nitrate-selective
 sensing.
;
_journal_issue 15
_journal_name_full 'Dalton transactions (Cambridge, England : 2003)'
_journal_page_first 6015
_journal_page_last 6023
_journal_paper_doi 10.1039/d6dt00475j
_journal_volume 55
_journal_year 2026
_chemical_formula_sum 'C106 H97 Cl Cu4 N6 O8 P4'
_chemical_formula_weight 1996.38
_space_group_crystal_system monoclinic
_space_group_IT_number 14
_space_group_name_Hall '-P 2ybc'
_space_group_name_H-M_alt 'P 1 21/c 1'
_atom_sites_solution_hydrogens mixed
_audit_creation_method SHELXL-2013
_audit_update_record
;
2026-03-13 deposited with the CCDC.	2026-03-18 downloaded from the CCDC.
;
_cell_angle_alpha 90
_cell_angle_beta 95.340(2)
_cell_angle_gamma 90
_cell_formula_units_Z 4
_cell_length_a 12.8402(3)
_cell_length_b 14.4817(3)
_cell_length_c 50.9851(8)
_cell_measurement_reflns_used 26360
_cell_measurement_temperature 200(2)
_cell_measurement_theta_max 28.7510
_cell_measurement_theta_min 2.1400
_cell_volume 9439.4(3)
_computing_cell_refinement 'CrysAlisPro 1.171.39.27b (Rigaku OD, 2015)'
_computing_data_collection 'CrysAlisPro 1.171.39.27b (Rigaku OD, 2015)'
_computing_data_reduction 'CrysAlisPro 1.171.39.27b (Rigaku OD, 2015)'
_computing_structure_refinement 'SHELXL-2013 (Sheldrick, 2013)'
_diffrn_ambient_temperature 200(2)
_diffrn_measured_fraction_theta_full 0.993
_diffrn_measured_fraction_theta_max 0.861
_diffrn_measurement_device_type 'XtaLAB AFC12 (RINC): Kappa single'
_diffrn_measurement_method '\w scans'
_diffrn_radiation_type MoK\a
_diffrn_radiation_wavelength 0.71073
_diffrn_reflns_av_R_equivalents 0.0495
_diffrn_reflns_av_unetI/netI 0.0648
_diffrn_reflns_Laue_measured_fraction_full 0.993
_diffrn_reflns_Laue_measured_fraction_max 0.861
_diffrn_reflns_limit_h_max 17
_diffrn_reflns_limit_h_min -15
_diffrn_reflns_limit_k_max 19
_diffrn_reflns_limit_k_min -19
_diffrn_reflns_limit_l_max 68
_diffrn_reflns_limit_l_min -64
_diffrn_reflns_number 76735
_diffrn_reflns_point_group_measured_fraction_full 0.993
_diffrn_reflns_point_group_measured_fraction_max 0.861
_diffrn_reflns_theta_full 25.242
_diffrn_reflns_theta_max 28.843
_diffrn_reflns_theta_min 2.134
_diffrn_source 'fine-focus sealed X-ray tube'
_exptl_absorpt_coefficient_mu 1.046
_exptl_absorpt_correction_T_max 1.00000
_exptl_absorpt_correction_T_min 0.49314
_exptl_absorpt_correction_type multi-scan
_exptl_absorpt_process_details
;
CrysAlisPro 1.171.39.27b (Rigaku Oxford Diffraction, 2015)
Empirical absorption correction using spherical harmonics,
 implemented in SCALE3 ABSPACK scaling algorithm.
;
_exptl_crystal_colour colourless
_exptl_crystal_density_diffrn 1.405
_exptl_crystal_description plate
_exptl_crystal_F_000 4128
_exptl_crystal_size_max 0.100
_exptl_crystal_size_mid 0.100
_exptl_crystal_size_min 0.010
_refine_diff_density_max 0.509
_refine_diff_density_min -0.592
_refine_diff_density_rms 0.071
_refine_ls_extinction_method none
_refine_ls_goodness_of_fit_ref 1.034
_refine_ls_hydrogen_treatment mixed
_refine_ls_matrix_type full
_refine_ls_number_parameters 1253
_refine_ls_number_reflns 21306
_refine_ls_number_restraints 439
_refine_ls_restrained_S_all 1.029
_refine_ls_R_factor_all 0.0748
_refine_ls_R_factor_gt 0.0459
_refine_ls_shift/su_max 0.002
_refine_ls_shift/su_mean 0.000
_refine_ls_structure_factor_coef Fsqd
_refine_ls_weighting_details
;
 w=1/[\s^2^(Fo^2^)+(0.0323P)^2^+5.3029P]
 where P=(Fo^2^+2Fc^2^)/3
;
_refine_ls_weighting_scheme calc
_refine_ls_wR_factor_gt 0.0871
_refine_ls_wR_factor_ref 0.0947
_reflns_Friedel_coverage 0.000
_reflns_number_gt 15158
_reflns_number_total 21306
_reflns_threshold_expression 'I > 2\s(I)'
_cod_data_source_file d6dt00475j2.cif
_cod_data_source_block Cu4-ClO4
_cod_depositor_comments 'Adding full bibliography for 7720727--7720731.cif.'
_cod_original_sg_symbol_H-M 'P 21/c'
_cod_database_code 7720728
_shelx_space_group_comment
;
The symmetry employed for this shelxl refinement is uniquely defined
by the following loop, which should always be used as a source of
symmetry information in preference to the above space-group names.
They are only intended as comments.
;
_shelx_estimated_absorpt_t_min 0.903
_shelx_estimated_absorpt_t_max 0.990
_shelxl_version_number 2013-2

loop_
_space_group_symop_operation_xyz
'x, y, z'
'-x, y+1/2, -z+1/2'
'-x, -y, -z'
'x, -y-1/2, z-1/2'

loop_
_atom_site_label
_atom_site_type_symbol
_atom_site_fract_x
_atom_site_fract_y
_atom_site_fract_z
_atom_site_U_iso_or_equiv
_atom_site_adp_type
_atom_site_occupancy
_atom_site_site_symmetry_order
_atom_site_calc_flag
_atom_site_refinement_flags_posn
_atom_site_refinement_flags_adp
_atom_site_refinement_flags_occupancy
_atom_site_disorder_assembly
_atom_site_disorder_group
Cu1 Cu 0.55727(2) 0.22012(2) 0.37520(2) 0.01833(7) Uani 1 1 d . . . . .
Cu2 Cu 0.63556(2) 0.23120(2) 0.42118(2) 0.02095(8) Uani 1 1 d . . . . .
Cu3 Cu 0.71553(2) 0.18335(2) 0.35267(2) 0.02221(8) Uani 1 1 d . . . . .
Cu4 Cu 0.53422(2) 0.38347(2) 0.36277(2) 0.02359(8) Uani 1 1 d . . . . .
P1 P 0.62961(5) 0.26193(5) 0.46424(2) 0.02433(15) Uani 1 1 d . . . . .
P2 P 0.40841(5) 0.13658(4) 0.37358(2) 0.02158(15) Uani 1 1 d . . . . .
P3 P 0.47345(5) 0.48803(5) 0.33289(2) 0.02489(15) Uani 1 1 d . . . . .
P4 P 0.82189(5) 0.08010(5) 0.33621(2) 0.02465(15) Uani 1 1 d . . . . .
O1 O 0.90732(17) 0.41966(15) 0.27021(4) 0.0494(6) Uani 1 1 d . . . . .
O4 O 1.02884(18) 0.18903(16) 0.47992(5) 0.0587(7) Uani 1 1 d . . . . .
O7 O 0.6595(2) 0.73235(16) 0.41503(6) 0.0772(9) Uani 1 1 d . . . . .
N1 N 0.90510(18) 0.17621(17) 0.44476(5) 0.0292(6) Uani 1 1 d . . . . .
H1 H 0.8756(19) 0.2043(16) 0.4332(5) 0.014(7) Uiso 1 1 d . . . . .
N2 N 0.79966(17) 0.35549(15) 0.29888(4) 0.0302(5) Uani 1 1 d . . . . .
H2 H 0.7876 0.3546 0.3156 0.036 Uiso 1 1 calc R U . . .
N3 N 0.61281(17) 0.58221(15) 0.40517(5) 0.0333(6) Uani 1 1 d . . . . .
H3 H 0.6332 0.5326 0.3971 0.040 Uiso 1 1 calc R U . . .
N4 N 0.9379(2) 0.44654(18) 0.31373(5) 0.0466(7) Uani 1 1 d . . . . .
H4B H 0.9034 0.4510 0.3278 0.056 Uiso 0.118(8) 1 calc R U P A 2
H4A H 0.9205 0.4341 0.3296 0.056 Uiso 0.882(8) 1 calc R U P A 1
N5 N 0.97847(19) 0.31587(17) 0.45673(5) 0.0441(7) Uani 1 1 d . . . . .
H5 H 0.9416 0.3378 0.4427 0.053 Uiso 1 1 calc R U . . .
N6 N 0.7677(2) 0.64225(18) 0.39408(5) 0.0467(7) Uani 1 1 d . . . . .
H6 H 0.7761 0.5884 0.3866 0.056 Uiso 1 1 calc R U . . .
C1 C 0.69284(19) 0.15262(16) 0.39057(5) 0.0198(5) Uani 1 1 d . . . . .
C2 C 0.54581(19) 0.33045(17) 0.40144(4) 0.0205(5) Uani 1 1 d . . . . .
C3 C 0.78584(19) 0.05443(18) 0.42994(5) 0.0239(6) Uani 1 1 d . . . . .
C4 C 0.6497(2) 0.25710(17) 0.29276(5) 0.0237(6) Uani 1 1 d . . . . .
C5 C 0.7317(2) 0.30363(18) 0.28184(5) 0.0271(6) Uani 1 1 d . . . . .
C6 C 0.59713(19) 0.28158(17) 0.34127(5) 0.0221(5) Uani 1 1 d . . . . .
C7 C 0.73064(19) 0.11768(17) 0.41143(5) 0.0221(6) Uani 1 1 d . . . . .
C8 C 0.87396(19) 0.08372(18) 0.44666(5) 0.0259(6) Uani 1 1 d . . . . .
C9 C 0.63539(19) 0.26290(17) 0.32048(5) 0.0231(6) Uani 1 1 d . . . . .
C10 C 0.7534(2) -0.03756(18) 0.43067(5) 0.0301(6) Uani 1 1 d . . . . .
H10 H 0.6947 -0.0575 0.4194 0.036 Uiso 1 1 calc R U . . .
C11 C 0.6581(2) 0.38358(18) 0.47043(5) 0.0270(6) Uani 1 1 d . . . . .
C12 C 0.4124(2) 0.26764(19) 0.45872(5) 0.0319(6) Uani 1 1 d . . . . .
H12 H 0.4212 0.2957 0.4422 0.038 Uiso 1 1 calc R U . . .
C13 C 0.3799(2) 0.43998(19) 0.30715(5) 0.0289(6) Uani 1 1 d . . . . .
C14 C 0.5777(2) 0.53466(18) 0.31502(5) 0.0281(6) Uani 1 1 d . . . . .
C15 C 0.4998(2) 0.24347(18) 0.47537(5) 0.0265(6) Uani 1 1 d . . . . .
C16 C 0.4217(11) 0.0411(6) 0.3973(2) 0.0243(17) Uani 0.544(12) 1 d . U P B 1
C17 C 0.35242(19) 0.08218(17) 0.34319(5) 0.0246(6) Uani 1 1 d . . . . .
C18 C 0.5784(2) 0.20681(19) 0.27616(5) 0.0339(7) Uani 1 1 d . . . . .
H18 H 0.5222 0.1763 0.2834 0.041 Uiso 1 1 calc R U . . .
C19 C 0.9262(2) 0.0197(2) 0.46345(5) 0.0331(7) Uani 1 1 d . . . . .
H19 H 0.9860 0.0382 0.4746 0.040 Uiso 1 1 calc R U . . .
C20 C 0.7404(2) 0.2958(2) 0.25486(6) 0.0407(8) Uani 1 1 d . . . . .
H20 H 0.7960 0.3261 0.2473 0.049 Uiso 1 1 calc R U . . .
C21 C 0.50975(19) 0.40907(17) 0.40324(5) 0.0224(6) Uani 1 1 d . . . . .
C22 C 0.96206(15) 0.19341(11) 0.31471(3) 0.0354(7) Uani 1 1 d G . . . .
H22 H 0.9510 0.2313 0.3294 0.043 Uiso 1 1 calc R U . . .
C23 C 0.90701(12) 0.11120(12) 0.31069(3) 0.0257(6) Uani 1 1 d G . . . .
C24 C 0.92323(13) 0.05573(10) 0.28919(3) 0.0311(6) Uani 1 1 d G . . . .
H24 H 0.8856 -0.0005 0.2864 0.037 Uiso 1 1 calc R U . . .
C25 C 0.99450(15) 0.08247(13) 0.27173(3) 0.0392(7) Uani 1 1 d G . . . .
H25 H 1.0056 0.0446 0.2570 0.047 Uiso 1 1 calc R U . . .
C26 C 1.04955(14) 0.16468(13) 0.27575(3) 0.0447(8) Uani 1 1 d G . . . .
H26 H 1.0983 0.1829 0.2638 0.054 Uiso 1 1 calc R U . . .
C27 C 1.03333(14) 0.22015(11) 0.29724(4) 0.0461(8) Uani 1 1 d G . . . .
H27 H 1.0709 0.2763 0.3000 0.055 Uiso 1 1 calc R U . . .
C28 C 0.9158(2) 0.0154(2) 0.35828(5) 0.0298(6) Uani 1 1 d . . . . .
C29 C 0.3672(2) 0.4832(2) 0.42426(6) 0.0351(7) Uani 1 1 d . . . . .
H29 H 0.3305 0.4262 0.4228 0.042 Uiso 1 1 calc R U . . .
C30 C 0.5176(2) 0.57524(18) 0.41636(5) 0.0294(6) Uani 1 1 d . . . . .
C31 C 0.8837(2) 0.4081(2) 0.29270(6) 0.0362(7) Uani 1 1 d . . . . .
C32 C 0.4154(2) 0.0635(2) 0.32326(5) 0.0339(7) Uani 1 1 d . . . . .
H32 H 0.4874 0.0795 0.3253 0.041 Uiso 1 1 calc R U . . .
C33 C 0.5889(2) 0.5139(2) 0.28898(6) 0.0386(7) Uani 1 1 d . . . . .
H33 H 0.5404 0.4738 0.2795 0.046 Uiso 1 1 calc R U . . .
C34 C 0.7232(2) 0.4276(2) 0.45426(5) 0.0335(7) Uani 1 1 d . . . . .
H34 H 0.7477 0.3950 0.4399 0.040 Uiso 1 1 calc R U . . .
C35 C 0.3125(2) 0.2513(2) 0.46585(6) 0.0393(7) Uani 1 1 d . . . . .
H35 H 0.2536 0.2687 0.4543 0.047 Uiso 1 1 calc R U . . .
C36 C 0.7319(2) -0.00920(18) 0.32282(5) 0.0294(6) Uani 1 1 d . . . . .
C37 C 0.4648(2) 0.48997(17) 0.41449(5) 0.0249(6) Uani 1 1 d . . . . .
C38 C 0.2980(2) 0.2106(2) 0.48928(6) 0.0423(8) Uani 1 1 d . . . . .
H38 H 0.2293 0.1984 0.4939 0.051 Uiso 1 1 calc R U . . .
C39 C 0.9748(2) 0.2248(2) 0.46194(5) 0.0335(7) Uani 1 1 d . . . . .
C40 C 0.6981(2) -0.0756(2) 0.33979(7) 0.0452(8) Uani 1 1 d . . . . .
H40 H 0.7250 -0.0757 0.3578 0.054 Uiso 1 1 calc R U . . .
C41 C 0.4045(2) 0.59098(18) 0.34295(5) 0.0273(6) Uani 1 1 d . . . . .
C42 C 0.2473(2) 0.0568(2) 0.33970(6) 0.0364(7) Uani 1 1 d . . . . .
H42 H 0.2033 0.0690 0.3533 0.044 Uiso 1 1 calc R U . . .
C43 C 0.2063(2) 0.0144(2) 0.31681(6) 0.0429(8) Uani 1 1 d . . . . .
H43 H 0.1347 -0.0030 0.3148 0.051 Uiso 1 1 calc R U . . .
C44 C 0.7143(2) 0.2020(2) 0.48957(5) 0.0303(6) Uani 1 1 d . . . . .
C45 C 0.8058(2) -0.1000(2) 0.44769(6) 0.0371(7) Uani 1 1 d . . . . .
H45 H 0.7830 -0.1623 0.4481 0.045 Uiso 1 1 calc R U . . .
C46 C 0.8915(2) -0.0710(2) 0.46401(6) 0.0372(7) Uani 1 1 d . . . . .
H46 H 0.9272 -0.1138 0.4758 0.045 Uiso 1 1 calc R U . . .
C47 C 0.6211(2) 0.4322(2) 0.49101(6) 0.0399(7) Uani 1 1 d . . . . .
H47 H 0.5759 0.4031 0.5022 0.048 Uiso 1 1 calc R U . . .
C48 C 0.4405(14) 0.0556(7) 0.4240(3) 0.0338(17) Uani 0.544(12) 1 d . U P B 1
H48 H 0.4426 0.1172 0.4304 0.041 Uiso 0.544(12) 1 calc R U P B 1
C49 C 0.3225(3) 0.5578(2) 0.43601(6) 0.0469(8) Uani 1 1 d . . . . .
H49 H 0.2555 0.5525 0.4423 0.056 Uiso 1 1 calc R U . . .
C50 C 0.6890(2) -0.0086(2) 0.29687(6) 0.0368(7) Uani 1 1 d . . . . .
H50 H 0.7088 0.0380 0.2852 0.044 Uiso 1 1 calc R U . . .
C51 C 0.2689(2) -0.0028(2) 0.29699(6) 0.0419(8) Uani 1 1 d . . . . .
H51 H 0.2406 -0.0312 0.2811 0.050 Uiso 1 1 calc R U . . .
C52 C 0.5873(3) 0.2002(2) 0.24944(6) 0.0444(8) Uani 1 1 d . . . . .
H52 H 0.5379 0.1657 0.2384 0.053 Uiso 1 1 calc R U . . .
C53 C 0.6172(2) -0.0758(2) 0.28780(7) 0.0487(9) Uani 1 1 d . . . . .
H53 H 0.5893 -0.0758 0.2699 0.058 Uiso 1 1 calc R U . . .
C54 C 0.3732(2) 0.0213(2) 0.30022(6) 0.0430(8) Uani 1 1 d . . . . .
H54 H 0.4166 0.0090 0.2865 0.052 Uiso 1 1 calc R U . . .
C55 C 0.4563(11) -0.0153(8) 0.4417(2) 0.0394(18) Uani 0.544(12) 1 d . U P B 1
H55 H 0.4657 -0.0030 0.4601 0.047 Uiso 0.544(12) 1 calc R U P B 1
C56 C 0.6689(3) 0.2443(2) 0.23913(6) 0.0484(9) Uani 1 1 d . . . . .
H56 H 0.6762 0.2394 0.2208 0.058 Uiso 1 1 calc R U . . .
C57 C 0.6511(2) 0.5926(2) 0.32839(6) 0.0447(8) Uani 1 1 d . . . . .
H57 H 0.6458 0.6062 0.3464 0.054 Uiso 1 1 calc R U . . .
C58 C 0.3135(2) 0.4965(2) 0.29123(6) 0.0397(7) Uani 1 1 d . . . . .
H58 H 0.3152 0.5614 0.2939 0.048 Uiso 1 1 calc R U . . .
C59 C 0.9527(2) 0.0517(2) 0.38223(6) 0.0438(8) Uani 1 1 d . . . . .
H59 H 0.9260 0.1088 0.3878 0.053 Uiso 1 1 calc R U . . .
C60 C 0.6790(3) 0.6583(2) 0.40534(7) 0.0443(8) Uani 1 1 d . . . . .
C61 C 0.4154(2) 0.67780(19) 0.33176(6) 0.0365(7) Uani 1 1 d . . . . .
H61 H 0.4633 0.6860 0.3188 0.044 Uiso 1 1 calc R U . . .
C62 C 0.3757(2) 0.3458(2) 0.30296(6) 0.0429(8) Uani 1 1 d . . . . .
H62 H 0.4201 0.3060 0.3137 0.052 Uiso 1 1 calc R U . . .
C63 C 0.4728(3) 0.6492(2) 0.42882(6) 0.0421(8) Uani 1 1 d . . . . .
H63 H 0.5090 0.7064 0.4307 0.051 Uiso 1 1 calc R U . . .
C64 C 0.7529(2) 0.5183(2) 0.45874(6) 0.0440(8) Uani 1 1 d . . . . .
H64 H 0.7990 0.5474 0.4478 0.053 Uiso 1 1 calc R U . . .
C65 C 0.9559(2) -0.0687(2) 0.35035(7) 0.0461(8) Uani 1 1 d . . . . .
H65 H 0.9309 -0.0948 0.3339 0.055 Uiso 1 1 calc R U . . .
C66 C 0.6712(3) 0.5518(3) 0.27647(7) 0.0555(10) Uani 1 1 d . . . . .
H66 H 0.6788 0.5369 0.2586 0.067 Uiso 1 1 calc R U . . .
C67 C 0.7818(2) 0.2478(2) 0.50783(6) 0.0438(8) Uani 1 1 d . . . . .
H67 H 0.7891 0.3130 0.5068 0.053 Uiso 1 1 calc R U . . .
C68 C 0.2762(2) 0.6553(3) 0.36923(6) 0.0477(8) Uani 1 1 d . . . . .
H68 H 0.2282 0.6477 0.3822 0.057 Uiso 1 1 calc R U . . .
C69 C 1.0292(2) 0.0054(3) 0.39832(7) 0.0596(10) Uani 1 1 d . . . . .
H69 H 1.0543 0.0308 0.4149 0.071 Uiso 1 1 calc R U . . .
C70 C 0.4833(2) 0.2039(3) 0.49922(6) 0.0547(10) Uani 1 1 d . . . . .
H70 H 0.5417 0.1876 0.5111 0.066 Uiso 1 1 calc R U . . .
C71 C 0.3769(3) 0.6399(2) 0.43838(6) 0.0494(9) Uani 1 1 d . . . . .
H71 H 0.3475 0.6909 0.4468 0.059 Uiso 1 1 calc R U . . .
C72 C 0.3342(2) 0.5807(2) 0.36178(5) 0.0356(7) Uani 1 1 d . . . . .
H72 H 0.3257 0.5220 0.3696 0.043 Uiso 1 1 calc R U . . .
C73 C 0.2450(2) 0.4590(3) 0.27164(6) 0.0471(8) Uani 1 1 d . . . . .
H73 H 0.1998 0.4984 0.2609 0.057 Uiso 1 1 calc R U . . .
C74 C 1.0684(3) -0.0773(3) 0.39022(8) 0.0617(11) Uani 1 1 d . . . . .
H74 H 1.1208 -0.1088 0.4012 0.074 Uiso 1 1 calc R U . . .
C75 C 1.0320(3) -0.1139(3) 0.36644(8) 0.0582(10) Uani 1 1 d . . . . .
H75 H 1.0593 -0.1709 0.3609 0.070 Uiso 1 1 calc R U . . .
C76 C 0.7066(2) 0.1063(2) 0.49125(6) 0.0420(8) Uani 1 1 d . . . . .
H76 H 0.6629 0.0735 0.4784 0.050 Uiso 1 1 calc R U . . .
C77 C 0.2882(3) 0.7406(2) 0.35788(7) 0.0506(9) Uani 1 1 d . . . . .
H77 H 0.2483 0.7917 0.3630 0.061 Uiso 1 1 calc R U . . .
C78 C 0.6501(3) 0.5240(2) 0.49525(7) 0.0534(9) Uani 1 1 d . . . . .
H78 H 0.6247 0.5575 0.5093 0.064 Uiso 1 1 calc R U . . .
C79 C 0.2418(2) 0.3657(3) 0.26755(6) 0.0499(9) Uani 1 1 d . . . . .
H79 H 0.1946 0.3402 0.2540 0.060 Uiso 1 1 calc R U . . .
C80 C 0.7155(3) 0.5661(2) 0.47911(7) 0.0535(9) Uani 1 1 d . . . . .
H80 H 0.7349 0.6288 0.4820 0.064 Uiso 1 1 calc R U . . .
C81 C 0.3069(3) 0.3092(2) 0.28309(7) 0.0565(10) Uani 1 1 d . . . . .
H81 H 0.3049 0.2444 0.2802 0.068 Uiso 1 1 calc R U . . .
C82 C 0.3576(3) 0.7518(2) 0.33917(7) 0.0446(8) Uani 1 1 d . . . . .
H82 H 0.3657 0.8106 0.3314 0.054 Uiso 1 1 calc R U . . .
C83 C 0.7624(3) 0.0582(3) 0.51152(7) 0.0562(10) Uani 1 1 d . . . . .
H83 H 0.7553 -0.0068 0.5129 0.067 Uiso 1 1 calc R U . . .
C84 C 0.7319(3) 0.6307(3) 0.31574(8) 0.0581(10) Uani 1 1 d . . . . .
H84 H 0.7808 0.6709 0.3250 0.070 Uiso 1 1 calc R U . . .
C85 C 0.4285(7) -0.0489(6) 0.38849(16) 0.0357(17) Uani 0.544(12) 1 d . U P B 1
H85 H 0.4212 -0.0616 0.3701 0.043 Uiso 0.544(12) 1 calc R U P B 1
C86 C 0.3831(3) 0.1873(3) 0.50615(7) 0.0622(11) Uani 1 1 d . . . . .
H86 H 0.3735 0.1597 0.5227 0.075 Uiso 1 1 calc R U . . .
C87 C 0.7410(3) 0.6103(3) 0.28982(8) 0.0579(10) Uani 1 1 d . . . . .
H87 H 0.7960 0.6369 0.2811 0.070 Uiso 1 1 calc R U . . .
C88 C 0.5866(3) -0.1419(3) 0.30465(8) 0.0616(10) Uani 1 1 d . . . . .
H88 H 0.5382 -0.1882 0.2983 0.074 Uiso 1 1 calc R U . . .
C89 C 0.6256(3) -0.1415(2) 0.33076(8) 0.0625(10) Uani 1 1 d . . . . .
H89 H 0.6028 -0.1864 0.3425 0.075 Uiso 1 1 calc R U . . .
C90 C 0.8504(3) 0.7108(2) 0.39384(7) 0.0542(9) Uani 1 1 d . . . . .
H90A H 0.8203 0.7729 0.3961 0.065 Uiso 1 1 calc R U . . .
H90B H 0.8792 0.7092 0.3765 0.065 Uiso 1 1 calc R U . . .
C91 C 0.8276(3) 0.1054(3) 0.52950(7) 0.0635(11) Uani 1 1 d . . . . .
H91 H 0.8654 0.0727 0.5434 0.076 Uiso 1 1 calc R U . . .
C92 C 0.8393(3) 0.1987(3) 0.52779(7) 0.0636(11) Uani 1 1 d . . . . .
H92 H 0.8865 0.2302 0.5402 0.076 Uiso 1 1 calc R U . . .
C93 C 0.1315(6) 0.3291(5) 0.3859(2) 0.047(2) Uani 0.455(13) 1 d G U P B 1
H93 H 0.0752 0.3705 0.3878 0.056 Uiso 0.455(13) 1 calc R U P B 1
C94 C 0.1486(7) 0.2550(7) 0.40303(16) 0.0407(18) Uani 0.455(13) 1 d G U P B 1
H94 H 0.1041 0.2456 0.4167 0.049 Uiso 0.455(13) 1 calc R U P B 1
C95 C 0.2310(9) 0.1946(6) 0.40025(19) 0.0368(18) Uani 0.455(13) 1 d G U P B 1
H95 H 0.2427 0.1439 0.4120 0.044 Uiso 0.455(13) 1 calc R U P B 1
C96 C 0.2962(8) 0.2083(6) 0.3803(2) 0.0291(18) Uani 0.455(13) 1 d G U P B 1
C97 C 0.2790(7) 0.2824(7) 0.3631(2) 0.0394(18) Uani 0.455(13) 1 d G U P B 1
H97 H 0.3236 0.2918 0.3495 0.047 Uiso 0.455(13) 1 calc R U P B 1
C98 C 0.1967(7) 0.3429(5) 0.3659(2) 0.0489(19) Uani 0.455(13) 1 d G U P B 1
H98 H 0.1849 0.3935 0.3542 0.059 Uiso 0.455(13) 1 calc R U P B 1
C99 C 0.4584(7) -0.1037(6) 0.43259(16) 0.0421(18) Uani 0.544(12) 1 d . U P B 1
H99 H 0.4685 -0.1536 0.4446 0.051 Uiso 0.544(12) 1 calc R U P B 1
C100 C 1.0415(3) 0.3785(3) 0.47363(8) 0.0700(11) Uani 1 1 d . . . . .
H10A H 1.0066 0.3889 0.4899 0.084 Uiso 1 1 calc R U . . .
H10B H 1.1100 0.3491 0.4788 0.084 Uiso 1 1 calc R U . . .
C1A C 1.059(4) 0.487(2) 0.3175(11) 0.070(5) Uani 0.118(8) 1 d D U P A 2
H1AA H 1.0918 0.4772 0.3356 0.084 Uiso 0.118(8) 1 calc R U P A 2
H1AB H 1.1031 0.4596 0.3046 0.084 Uiso 0.118(8) 1 calc R U P A 2
C102 C 0.9373(3) 0.6950(3) 0.41511(9) 0.0818(14) Uani 1 1 d . . . . .
H10C H 0.9693 0.6346 0.4126 0.123 Uiso 1 1 calc R U . . .
H10D H 0.9093 0.6967 0.4323 0.123 Uiso 1 1 calc R U . . .
H10E H 0.9902 0.7435 0.4143 0.123 Uiso 1 1 calc R U . . .
C1B C 1.035(3) 0.586(2) 0.3119(9) 0.077(6) Uani 0.118(8) 1 d D U P A 2
H1BA H 0.9703 0.5904 0.3000 0.115 Uiso 0.118(8) 1 calc R U P A 2
H1BB H 1.0926 0.6139 0.3036 0.115 Uiso 0.118(8) 1 calc R U P A 2
H1BC H 1.0250 0.6178 0.3284 0.115 Uiso 0.118(8) 1 calc R U P A 2
C104 C 1.0592(4) 0.4663(3) 0.46173(10) 0.1017(17) Uani 1 1 d . . . . .
H10F H 1.1002 0.4574 0.4466 0.153 Uiso 1 1 calc R U . . .
H10G H 1.0976 0.5067 0.4747 0.153 Uiso 1 1 calc R U . . .
H10H H 0.9919 0.4947 0.4557 0.153 Uiso 1 1 calc R U . . .
C106 C 0.4461(8) -0.1205(5) 0.40626(14) 0.0441(17) Uani 0.544(12) 1 d . U P B 1
H106 H 0.4495 -0.1821 0.4000 0.053 Uiso 0.544(12) 1 calc R U P B 1
Cl1 Cl 0.84190(5) 0.39635(5) 0.38116(2) 0.03100(16) Uani 1 1 d . . . . .
O2 O 0.74103(15) 0.43910(14) 0.37737(5) 0.0518(6) Uani 1 1 d . . . . .
O3 O 0.85373(16) 0.33511(15) 0.35950(4) 0.0477(6) Uani 1 1 d . . . . .
O5 O 0.8522(2) 0.34405(17) 0.40476(4) 0.0655(7) Uani 1 1 d . . . . .
O6 O 0.91917(17) 0.46695(16) 0.38190(6) 0.0727(8) Uani 1 1 d . . . . .
O8 O 1.0175(2) 0.3428(2) 0.22873(6) 0.0811(8) Uani 1 1 d . . . . .
H8 H 0.9812 0.3603 0.2407 0.122 Uiso 1 1 calc R U . . .
C105 C 0.9585(4) 0.2835(3) 0.21165(8) 0.0803(13) Uani 1 1 d . . . . .
H10I H 1.0015 0.2617 0.1980 0.120 Uiso 1 1 calc R U . . .
H10J H 0.8974 0.3165 0.2034 0.120 Uiso 1 1 calc R U . . .
H10K H 0.9353 0.2305 0.2216 0.120 Uiso 1 1 calc R U . . .
C98A C 0.1919(5) 0.3410(4) 0.37845(19) 0.0461(17) Uani 0.545(13) 1 d G U P B 2
H98A H 0.1793 0.4004 0.3709 0.055 Uiso 0.545(13) 1 calc R U P B 2
C93A C 0.1232(5) 0.3046(5) 0.39527(16) 0.0445(19) Uani 0.545(13) 1 d G U P B 2
H93A H 0.0637 0.3390 0.3992 0.053 Uiso 0.545(13) 1 calc R U P B 2
C94A C 0.1417(6) 0.2177(6) 0.40633(13) 0.0462(17) Uani 0.545(13) 1 d G U P B 2
H94A H 0.0947 0.1928 0.4178 0.055 Uiso 0.545(13) 1 calc R U P B 2
C95A C 0.2288(7) 0.1673(5) 0.40058(17) 0.0366(16) Uani 0.545(13) 1 d G U P B 2
H95A H 0.2414 0.1079 0.4081 0.044 Uiso 0.545(13) 1 calc R U P B 2
C96A C 0.2975(6) 0.2037(5) 0.38376(16) 0.0279(16) Uani 0.545(13) 1 d G U P B 2
C97A C 0.2790(5) 0.2906(5) 0.37270(17) 0.0373(16) Uani 0.545(13) 1 d G U P B 2
H97A H 0.3260 0.3155 0.3612 0.045 Uiso 0.545(13) 1 calc R U P B 2
C16A C 0.4123(13) 0.0417(6) 0.3969(2) 0.027(2) Uani 0.456(12) 1 d G U P B 2
C48A C 0.4422(16) 0.0646(6) 0.4230(3) 0.032(2) Uani 0.456(12) 1 d G U P B 2
H48A H 0.4603 0.1265 0.4276 0.038 Uiso 0.456(12) 1 calc R U P B 2
C55A C 0.4455(12) -0.0031(8) 0.4424(2) 0.039(2) Uani 0.456(12) 1 d G U P B 2
H55A H 0.4659 0.0126 0.4603 0.047 Uiso 0.456(12) 1 calc R U P B 2
C99A C 0.4190(8) -0.0937(7) 0.43572(14) 0.044(2) Uani 0.456(12) 1 d G U P B 2
H99A H 0.4213 -0.1399 0.4490 0.053 Uiso 0.456(12) 1 calc R U P B 2
C1C C 0.3892(9) -0.1165(5) 0.40962(15) 0.0459(19) Uani 0.456(12) 1 d G U P B 2
H1C H 0.3710 -0.1785 0.4050 0.055 Uiso 0.456(12) 1 calc R U P B 2
C85A C 0.3858(9) -0.0488(6) 0.39023(15) 0.0368(19) Uani 0.456(12) 1 d G U P B 2
H85A H 0.3654 -0.0645 0.3724 0.044 Uiso 0.456(12) 1 calc R U P B 2
C1D C 1.0246(4) 0.5080(4) 0.31053(11) 0.0677(17) Uani 0.882(8) 1 d D U P A 1
H1DA H 1.0102 0.5430 0.2939 0.081 Uiso 0.882(8) 1 calc R U P A 1
H1DB H 1.0887 0.4710 0.3092 0.081 Uiso 0.882(8) 1 calc R U P A 1
C1E C 1.0430(4) 0.5740(3) 0.33274(11) 0.0753(17) Uani 0.882(8) 1 d D U P A 1
H1EA H 1.1058 0.6105 0.3305 0.113 Uiso 0.882(8) 1 calc R U P A 1
H1EB H 1.0528 0.5397 0.3494 0.113 Uiso 0.882(8) 1 calc R U P A 1
H1EC H 0.9826 0.6152 0.3330 0.113 Uiso 0.882(8) 1 calc R U P A 1

loop_
_atom_site_aniso_label
_atom_site_aniso_U_11
_atom_site_aniso_U_22
_atom_site_aniso_U_33
_atom_site_aniso_U_23
_atom_site_aniso_U_13
_atom_site_aniso_U_12
Cu1 0.02091(15) 0.02003(15) 0.01420(15) 0.00152(12) 0.00245(11) 0.00109(13)
Cu2 0.02737(17) 0.02231(16) 0.01313(15) 0.00021(13) 0.00173(12) 0.00403(14)
Cu3 0.02349(16) 0.02846(17) 0.01513(16) 0.00081(13) 0.00414(12) 0.00416(14)
Cu4 0.03324(18) 0.02063(16) 0.01699(16) 0.00318(13) 0.00278(13) 0.00454(14)
P1 0.0308(4) 0.0280(4) 0.0142(3) -0.0013(3) 0.0025(3) 0.0033(3)
P2 0.0221(3) 0.0218(3) 0.0211(3) 0.0015(3) 0.0031(3) -0.0003(3)
P3 0.0313(4) 0.0238(3) 0.0193(3) 0.0049(3) 0.0006(3) 0.0033(3)
P4 0.0248(4) 0.0300(4) 0.0199(3) 0.0004(3) 0.0061(3) 0.0041(3)
O1 0.0614(14) 0.0561(14) 0.0340(12) 0.0040(11) 0.0219(11) -0.0178(12)
O4 0.0580(15) 0.0567(15) 0.0543(15) 0.0111(12) -0.0329(12) -0.0051(12)
O7 0.0673(17) 0.0340(13) 0.133(3) -0.0285(15) 0.0269(17) -0.0095(13)
N1 0.0288(13) 0.0340(14) 0.0234(13) 0.0090(11) -0.0051(10) 0.0034(11)
N2 0.0359(13) 0.0387(13) 0.0168(11) 0.0042(10) 0.0075(10) -0.0079(12)
N3 0.0366(14) 0.0235(12) 0.0396(14) -0.0090(11) 0.0028(11) -0.0007(11)
N4 0.0493(16) 0.0565(17) 0.0361(15) -0.0031(13) 0.0146(12) -0.0240(14)
N5 0.0429(15) 0.0421(16) 0.0441(16) 0.0000(13) -0.0122(12) -0.0029(13)
N6 0.0435(16) 0.0382(15) 0.0588(18) -0.0110(13) 0.0071(13) -0.0139(13)
C1 0.0243(13) 0.0210(13) 0.0144(12) -0.0042(10) 0.0031(10) 0.0010(11)
C2 0.0246(13) 0.0257(14) 0.0116(12) 0.0005(11) 0.0028(10) -0.0022(12)
C3 0.0249(14) 0.0293(14) 0.0179(13) 0.0058(11) 0.0048(10) 0.0098(12)
C4 0.0314(14) 0.0227(13) 0.0176(13) 0.0012(11) 0.0051(11) 0.0019(12)
C5 0.0363(15) 0.0274(14) 0.0179(13) 0.0016(11) 0.0033(11) 0.0025(13)
C6 0.0252(13) 0.0219(13) 0.0187(13) 0.0034(11) 0.0005(10) -0.0006(11)
C7 0.0219(13) 0.0264(14) 0.0187(13) -0.0028(11) 0.0060(10) 0.0001(12)
C8 0.0254(14) 0.0334(15) 0.0192(13) 0.0041(12) 0.0034(11) 0.0094(13)
C9 0.0271(14) 0.0215(13) 0.0205(13) 0.0018(11) 0.0021(11) -0.0010(12)
C10 0.0331(15) 0.0317(15) 0.0257(15) 0.0016(12) 0.0038(12) 0.0035(13)
C11 0.0299(14) 0.0325(15) 0.0179(13) -0.0023(12) -0.0010(11) 0.0046(13)
C12 0.0384(16) 0.0367(16) 0.0212(14) 0.0013(13) 0.0054(12) 0.0077(14)
C13 0.0305(15) 0.0329(16) 0.0235(14) 0.0040(12) 0.0041(11) 0.0010(13)
C14 0.0290(14) 0.0276(14) 0.0271(15) 0.0078(12) -0.0010(12) 0.0065(13)
C15 0.0339(15) 0.0278(14) 0.0181(13) -0.0028(11) 0.0031(11) 0.0001(13)
C16 0.030(3) 0.021(3) 0.022(3) 0.002(3) 0.006(3) -0.003(3)
C17 0.0267(14) 0.0253(14) 0.0215(14) 0.0049(11) 0.0004(11) -0.0004(12)
C18 0.0418(17) 0.0370(16) 0.0231(15) 0.0029(13) 0.0033(12) -0.0066(14)
C19 0.0290(15) 0.0467(18) 0.0230(15) 0.0074(13) -0.0016(12) 0.0101(14)
C20 0.0478(18) 0.0515(19) 0.0242(16) 0.0040(14) 0.0110(14) -0.0072(16)
C21 0.0271(14) 0.0240(14) 0.0161(13) 0.0009(11) 0.0024(10) 0.0012(12)
C22 0.0398(17) 0.0315(16) 0.0371(17) -0.0001(13) 0.0150(14) 0.0024(14)
C23 0.0242(13) 0.0323(15) 0.0211(14) 0.0032(12) 0.0046(11) 0.0045(13)
C24 0.0247(14) 0.0422(17) 0.0268(15) -0.0048(13) 0.0042(11) -0.0002(13)
C25 0.0376(17) 0.059(2) 0.0229(15) -0.0028(14) 0.0109(13) 0.0071(16)
C26 0.0430(18) 0.053(2) 0.0416(19) 0.0131(16) 0.0216(15) 0.0067(17)
C27 0.0494(19) 0.0373(17) 0.055(2) 0.0027(16) 0.0238(16) -0.0034(16)
C28 0.0224(14) 0.0418(17) 0.0264(15) 0.0081(13) 0.0082(11) 0.0062(13)
C29 0.0422(17) 0.0300(15) 0.0345(17) 0.0037(13) 0.0123(13) 0.0054(14)
C30 0.0400(16) 0.0251(14) 0.0227(14) -0.0018(12) 0.0008(12) 0.0061(13)
C31 0.0418(17) 0.0373(17) 0.0304(17) 0.0020(14) 0.0083(14) -0.0048(15)
C32 0.0271(15) 0.0467(18) 0.0280(15) -0.0006(14) 0.0020(12) -0.0017(14)
C33 0.0385(17) 0.0478(19) 0.0303(17) 0.0031(14) 0.0068(13) 0.0046(15)
C34 0.0362(16) 0.0396(17) 0.0243(15) -0.0027(13) 0.0002(12) -0.0001(14)
C35 0.0322(16) 0.0496(19) 0.0353(17) -0.0088(15) -0.0004(13) 0.0067(15)
C36 0.0268(14) 0.0292(15) 0.0335(16) -0.0009(13) 0.0098(12) 0.0044(13)
C37 0.0354(15) 0.0240(14) 0.0154(13) 0.0025(11) 0.0023(11) 0.0084(13)
C38 0.0363(17) 0.0426(18) 0.050(2) -0.0006(16) 0.0145(15) -0.0026(15)
C39 0.0288(15) 0.0437(18) 0.0276(16) 0.0012(14) -0.0001(12) 0.0019(14)
C40 0.0445(19) 0.0449(19) 0.046(2) 0.0090(16) 0.0043(15) -0.0041(17)
C41 0.0303(15) 0.0297(15) 0.0210(14) 0.0018(12) -0.0019(11) 0.0032(13)
C42 0.0281(15) 0.0503(19) 0.0313(16) -0.0025(14) 0.0053(12) -0.0079(14)
C43 0.0316(16) 0.060(2) 0.0359(18) -0.0058(16) -0.0036(13) -0.0132(16)
C44 0.0320(15) 0.0410(17) 0.0190(14) 0.0029(12) 0.0082(11) 0.0102(14)
C45 0.0454(18) 0.0298(16) 0.0377(17) 0.0103(14) 0.0116(14) 0.0080(15)
C46 0.0414(17) 0.0406(18) 0.0293(16) 0.0135(14) 0.0009(13) 0.0161(15)
C47 0.0410(17) 0.0436(18) 0.0360(17) -0.0133(15) 0.0073(14) -0.0016(15)
C48 0.053(3) 0.024(3) 0.023(3) -0.005(3) 0.001(3) -0.003(3)
C49 0.057(2) 0.0424(19) 0.045(2) 0.0020(16) 0.0272(16) 0.0155(17)
C50 0.0284(15) 0.0449(18) 0.0376(18) -0.0023(15) 0.0056(13) -0.0001(15)
C51 0.0482(19) 0.0463(19) 0.0299(17) -0.0061(15) -0.0040(14) -0.0073(16)
C52 0.059(2) 0.0490(19) 0.0243(16) -0.0058(14) -0.0010(15) -0.0116(17)
C53 0.0336(17) 0.065(2) 0.047(2) -0.0140(18) 0.0015(15) -0.0038(17)
C54 0.0421(18) 0.060(2) 0.0279(16) -0.0101(15) 0.0058(13) -0.0016(17)
C55 0.063(4) 0.034(3) 0.020(3) 0.002(3) 0.001(3) 0.000(3)
C56 0.067(2) 0.064(2) 0.0148(14) -0.0053(15) 0.0073(14) -0.0058(19)
C57 0.0432(18) 0.054(2) 0.0375(18) 0.0016(16) 0.0053(15) -0.0053(17)
C58 0.0456(18) 0.0447(18) 0.0275(16) 0.0048(14) -0.0030(13) 0.0026(16)
C59 0.0294(16) 0.072(2) 0.0312(17) 0.0040(16) 0.0063(13) 0.0133(16)
C60 0.0439(19) 0.0336(18) 0.054(2) -0.0049(16) -0.0026(16) -0.0007(16)
C61 0.0454(18) 0.0308(16) 0.0336(17) 0.0047(13) 0.0046(14) 0.0055(15)
C62 0.0365(17) 0.0424(19) 0.047(2) 0.0031(16) -0.0091(14) -0.0002(15)
C63 0.057(2) 0.0281(16) 0.0423(19) -0.0068(14) 0.0089(16) 0.0073(15)
C64 0.0455(19) 0.0439(19) 0.0410(19) 0.0063(16) -0.0040(15) -0.0116(16)
C65 0.0415(18) 0.0451(19) 0.052(2) 0.0058(16) 0.0043(15) 0.0127(16)
C66 0.052(2) 0.080(3) 0.0362(19) 0.0110(19) 0.0171(16) 0.010(2)
C67 0.0385(17) 0.058(2) 0.0334(17) -0.0006(16) -0.0039(14) 0.0083(16)
C68 0.0377(18) 0.068(2) 0.0379(19) -0.0070(17) 0.0075(14) 0.0077(18)
C69 0.0364(18) 0.110(3) 0.0319(19) 0.010(2) 0.0014(14) 0.015(2)
C70 0.0374(18) 0.098(3) 0.0289(17) 0.0260(18) 0.0045(14) 0.0091(19)
C71 0.070(2) 0.0344(18) 0.047(2) -0.0051(15) 0.0208(18) 0.0186(18)
C72 0.0358(16) 0.0400(17) 0.0309(16) 0.0042(14) 0.0018(13) 0.0066(15)
C73 0.0412(18) 0.072(3) 0.0266(17) 0.0104(17) -0.0052(14) 0.0047(18)
C74 0.0350(19) 0.093(3) 0.058(2) 0.037(2) 0.0083(17) 0.023(2)
C75 0.045(2) 0.060(2) 0.070(3) 0.020(2) 0.0078(19) 0.0227(19)
C76 0.0527(19) 0.0440(19) 0.0305(17) 0.0079(15) 0.0096(14) 0.0129(16)
C77 0.047(2) 0.048(2) 0.055(2) -0.0175(18) -0.0071(17) 0.0191(17)
C78 0.054(2) 0.047(2) 0.058(2) -0.0263(18) -0.0008(18) 0.0090(18)
C79 0.0369(18) 0.073(3) 0.0384(19) -0.0083(18) -0.0048(14) -0.0099(19)
C80 0.057(2) 0.0337(18) 0.066(3) -0.0081(18) -0.0159(19) -0.0029(17)
C81 0.048(2) 0.048(2) 0.069(3) -0.0126(19) -0.0147(18) -0.0073(18)
C82 0.054(2) 0.0263(16) 0.052(2) -0.0006(15) -0.0038(17) 0.0100(16)
C83 0.073(2) 0.057(2) 0.041(2) 0.0183(18) 0.0202(19) 0.028(2)
C84 0.0400(19) 0.067(2) 0.068(3) 0.002(2) 0.0056(18) -0.0125(18)
C85 0.054(4) 0.027(3) 0.025(3) -0.002(2) -0.002(3) -0.002(3)
C86 0.045(2) 0.092(3) 0.052(2) 0.038(2) 0.0189(17) 0.007(2)
C87 0.0388(19) 0.074(3) 0.064(3) 0.020(2) 0.0172(18) -0.0044(19)
C88 0.051(2) 0.052(2) 0.081(3) -0.008(2) 0.006(2) -0.0193(19)
C89 0.058(2) 0.048(2) 0.081(3) 0.015(2) 0.006(2) -0.020(2)
C90 0.055(2) 0.044(2) 0.064(2) -0.0023(18) 0.0061(18) -0.0164(18)
C91 0.057(2) 0.097(3) 0.037(2) 0.026(2) 0.0088(17) 0.039(2)
C92 0.046(2) 0.107(4) 0.036(2) 0.000(2) -0.0109(16) 0.021(2)
C93 0.033(3) 0.043(4) 0.065(5) -0.005(4) 0.006(4) 0.009(3)
C94 0.035(3) 0.037(4) 0.053(4) -0.008(4) 0.012(3) 0.009(4)
C95 0.034(3) 0.036(4) 0.041(3) -0.005(3) 0.008(3) 0.009(3)
C96 0.024(3) 0.032(3) 0.032(3) -0.007(3) 0.006(3) -0.001(3)
C97 0.034(3) 0.033(3) 0.051(4) 0.000(4) 0.000(3) 0.007(3)
C98 0.041(3) 0.041(3) 0.063(5) -0.002(4) -0.002(4) 0.011(3)
C99 0.068(4) 0.026(3) 0.033(3) 0.003(2) 0.003(3) 0.004(3)
C100 0.078(3) 0.055(2) 0.072(3) -0.011(2) -0.021(2) -0.012(2)
C1A 0.066(7) 0.078(7) 0.068(7) -0.001(6) 0.017(6) -0.023(6)
C102 0.063(3) 0.068(3) 0.110(4) 0.004(3) -0.018(2) -0.022(2)
C1B 0.071(10) 0.082(10) 0.077(10) -0.003(10) 0.010(9) -0.024(10)
C104 0.112(4) 0.083(3) 0.105(4) 0.001(3) -0.014(3) -0.051(3)
C106 0.071(4) 0.026(2) 0.034(3) 0.000(2) -0.004(3) 0.003(3)
Cl1 0.0303(4) 0.0348(4) 0.0283(4) -0.0020(3) 0.0049(3) 0.0006(3)
O2 0.0266(11) 0.0456(13) 0.0818(17) -0.0186(12) -0.0016(11) 0.0083(10)
O3 0.0515(13) 0.0626(14) 0.0301(12) -0.0147(11) 0.0098(10) 0.0095(12)
O5 0.103(2) 0.0668(16) 0.0260(12) 0.0148(12) 0.0043(12) 0.0094(15)
O6 0.0393(13) 0.0496(15) 0.129(3) -0.0059(15) 0.0096(14) -0.0184(12)
O8 0.083(2) 0.090(2) 0.075(2) -0.0151(17) 0.0300(16) -0.0236(18)
C105 0.092(3) 0.092(3) 0.059(3) -0.008(2) 0.013(2) 0.002(3)
C98A 0.038(3) 0.039(3) 0.062(4) -0.002(3) 0.004(4) 0.013(3)
C93A 0.031(3) 0.047(4) 0.055(4) -0.006(3) 0.003(3) 0.016(3)
C94A 0.038(3) 0.050(4) 0.052(3) -0.012(3) 0.011(3) 0.005(4)
C95A 0.031(3) 0.040(3) 0.040(3) -0.009(3) 0.011(2) 0.011(3)
C96A 0.024(3) 0.029(3) 0.031(3) -0.004(3) -0.001(3) 0.002(3)
C97A 0.029(3) 0.033(3) 0.051(4) -0.002(3) 0.004(3) 0.005(2)
C16A 0.033(4) 0.023(3) 0.022(3) 0.000(3) 0.001(3) 0.000(3)
C48A 0.053(4) 0.021(3) 0.022(3) 0.004(3) 0.002(3) -0.004(3)
C55A 0.066(4) 0.030(4) 0.022(3) 0.000(3) -0.001(3) 0.000(4)
C99A 0.071(5) 0.031(3) 0.029(3) 0.011(3) -0.001(3) 0.001(4)
C1C 0.071(5) 0.024(3) 0.040(3) 0.005(3) -0.008(4) -0.008(4)
C85A 0.057(4) 0.026(3) 0.025(3) 0.003(3) -0.009(3) -0.005(4)
C1D 0.061(3) 0.082(4) 0.062(3) -0.006(3) 0.015(2) -0.039(3)
C1E 0.075(3) 0.070(3) 0.076(4) 0.009(3) -0.017(3) -0.036(3)

loop_
_atom_type_symbol
_atom_type_description
_atom_type_scat_dispersion_real
_atom_type_scat_dispersion_imag
_atom_type_scat_source
C C 0.0033 0.0016 'International Tables Vol C Tables 4.2.6.8 and 6.1.1.4'
H H 0.0000 0.0000 'International Tables Vol C Tables 4.2.6.8 and 6.1.1.4'
Cl Cl 0.1484 0.1585 'International Tables Vol C Tables 4.2.6.8 and 6.1.1.4'
Cu Cu 0.3201 1.2651 'International Tables Vol C Tables 4.2.6.8 and 6.1.1.4'
N N 0.0061 0.0033 'International Tables Vol C Tables 4.2.6.8 and 6.1.1.4'
O O 0.0106 0.0060 'International Tables Vol C Tables 4.2.6.8 and 6.1.1.4'
P P 0.1023 0.0942 'International Tables Vol C Tables 4.2.6.8 and 6.1.1.4'

loop_
_geom_angle_atom_site_label_1
_geom_angle_atom_site_label_2
_geom_angle_atom_site_label_3
_geom_angle
_geom_angle_site_symmetry_1
_geom_angle_site_symmetry_3
_geom_angle_publ_flag
C6 Cu1 C1 104.79(10) . . ?
C6 Cu1 C2 104.18(9) . . ?
C1 Cu1 C2 102.88(9) . . ?
C6 Cu1 P2 118.59(7) . . ?
C1 Cu1 P2 115.92(7) . . ?
C2 Cu1 P2 108.79(7) . . ?
C6 Cu1 Cu4 53.07(7) . . ?
C1 Cu1 Cu4 128.61(7) . . ?
C2 Cu1 Cu4 54.40(7) . . ?
P2 Cu1 Cu4 115.15(2) . . ?
C6 Cu1 Cu2 131.36(7) . . ?
C1 Cu1 Cu2 54.65(6) . . ?
C2 Cu1 Cu2 52.50(7) . . ?
P2 Cu1 Cu2 109.77(2) . . ?
Cu4 Cu1 Cu2 102.158(14) . . ?
C6 Cu1 Cu3 54.84(7) . . ?
C1 Cu1 Cu3 51.88(6) . . ?
C2 Cu1 Cu3 124.56(7) . . ?
P2 Cu1 Cu3 126.50(2) . . ?
Cu4 Cu1 Cu3 99.855(14) . . ?
Cu2 Cu1 Cu3 100.060(14) . . ?
C2 Cu2 C1 103.49(9) . . ?
C2 Cu2 C7 137.27(9) . . ?
C1 Cu2 C7 33.79(9) . . ?
C2 Cu2 P1 105.80(7) . . ?
C1 Cu2 P1 150.64(7) . . ?
C7 Cu2 P1 116.87(7) . . ?
C2 Cu2 Cu1 54.40(7) . . ?
C1 Cu2 Cu1 53.41(7) . . ?
C7 Cu2 Cu1 85.41(7) . . ?
P1 Cu2 Cu1 153.17(2) . . ?
C1 Cu3 C6 104.17(9) . . ?
C1 Cu3 C9 137.04(9) . . ?
C6 Cu3 C9 33.41(9) . . ?
C1 Cu3 P4 110.90(7) . . ?
C6 Cu3 P4 142.24(7) . . ?
C9 Cu3 P4 109.38(7) . . ?
C1 Cu3 Cu1 53.89(7) . . ?
C6 Cu3 Cu1 52.19(7) . . ?
C9 Cu3 Cu1 83.44(7) . . ?
P4 Cu3 Cu1 150.46(2) . . ?
C6 Cu4 C2 103.95(10) . . ?
C6 Cu4 C21 137.61(10) . . ?
C2 Cu4 C21 33.74(9) . . ?
C6 Cu4 P3 104.66(7) . . ?
C2 Cu4 P3 150.87(7) . . ?
C21 Cu4 P3 117.68(7) . . ?
C6 Cu4 Cu1 53.21(7) . . ?
C2 Cu4 Cu1 54.02(7) . . ?
C21 Cu4 Cu1 86.76(7) . . ?
P3 Cu4 Cu1 148.49(2) . . ?
C11 P1 C44 103.89(12) . . ?
C11 P1 C15 105.18(12) . . ?
C44 P1 C15 102.15(12) . . ?
C11 P1 Cu2 109.64(9) . . ?
C44 P1 Cu2 121.60(9) . . ?
C15 P1 Cu2 112.88(8) . . ?
C16A P2 C17 102.4(4) . . ?
C17 P2 C16 103.8(4) . . ?
C17 P2 C96 98.6(4) . . ?
C16 P2 C96 109.3(5) . . ?
C16A P2 C96A 100.9(6) . . ?
C17 P2 C96A 102.3(3) . . ?
C16A P2 Cu1 114.2(5) . . ?
C17 P2 Cu1 121.85(9) . . ?
C16 P2 Cu1 110.7(4) . . ?
C96 P2 Cu1 111.5(3) . . ?
C96A P2 Cu1 112.5(3) . . ?
C14 P3 C41 103.63(12) . . ?
C14 P3 C13 104.27(12) . . ?
C41 P3 C13 102.03(12) . . ?
C14 P3 Cu4 111.48(8) . . ?
C41 P3 Cu4 120.49(9) . . ?
C13 P3 Cu4 113.25(9) . . ?
C36 P4 C28 103.01(13) . . ?
C36 P4 C23 107.90(10) . . ?
C28 P4 C23 99.23(10) . . ?
C36 P4 Cu3 103.10(8) . . ?
C28 P4 Cu3 120.11(9) . . ?
C23 P4 Cu3 121.79(6) . . ?
C39 N1 C8 127.8(2) . . ?
C39 N1 H1 116.7(18) . . ?
C8 N1 H1 115.2(18) . . ?
C31 N2 C5 127.8(2) . . ?
C31 N2 H2 116.1 . . ?
C5 N2 H2 116.1 . . ?
C60 N3 C30 127.6(2) . . ?
C60 N3 H3 116.2 . . ?
C30 N3 H3 116.2 . . ?
C31 N4 C1D 120.8(3) . . ?
C31 N4 C1A 131(2) . . ?
C31 N4 H4B 114.7 . . ?
C1A N4 H4B 114.7 . . ?
C31 N4 H4A 119.6 . . ?
C1D N4 H4A 119.6 . . ?
C39 N5 C100 121.7(3) . . ?
C39 N5 H5 119.2 . . ?
C100 N5 H5 119.2 . . ?
C60 N6 C90 122.3(3) . . ?
C60 N6 H6 118.9 . . ?
C90 N6 H6 118.9 . . ?
C7 C1 Cu3 146.0(2) . . ?
C7 C1 Cu1 139.7(2) . . ?
Cu3 C1 Cu1 74.23(8) . . ?
C7 C1 Cu2 73.82(16) . . ?
Cu3 C1 Cu2 132.38(12) . . ?
Cu1 C1 Cu2 71.94(8) . . ?
C21 C2 Cu2 143.9(2) . . ?
C21 C2 Cu1 143.0(2) . . ?
Cu2 C2 Cu1 73.09(8) . . ?
C21 C2 Cu4 74.91(16) . . ?
Cu2 C2 Cu4 134.67(12) . . ?
Cu1 C2 Cu4 71.58(7) . . ?
C10 C3 C8 119.5(2) . . ?
C10 C3 C7 119.3(2) . . ?
C8 C3 C7 121.1(2) . . ?
C18 C4 C5 118.9(2) . . ?
C18 C4 C9 119.2(2) . . ?
C5 C4 C9 121.8(2) . . ?
N2 C5 C20 123.8(2) . . ?
N2 C5 C4 117.4(2) . . ?
C20 C5 C4 118.9(2) . . ?
C9 C6 Cu4 145.4(2) . . ?
C9 C6 Cu1 140.9(2) . . ?
Cu4 C6 Cu1 73.72(8) . . ?
C9 C6 Cu3 75.94(16) . . ?
Cu4 C6 Cu3 130.10(12) . . ?
Cu1 C6 Cu3 72.96(8) . . ?
C1 C7 C3 161.2(3) . . ?
C1 C7 Cu2 72.39(16) . . ?
C3 C7 Cu2 126.16(17) . . ?
C19 C8 N1 123.6(2) . . ?
C19 C8 C3 118.9(2) . . ?
N1 C8 C3 117.4(2) . . ?
C6 C9 C4 161.2(3) . . ?
C6 C9 Cu3 70.65(16) . . ?
C4 C9 Cu3 127.64(18) . . ?
C45 C10 C3 120.7(3) . . ?
C45 C10 H10 119.6 . . ?
C3 C10 H10 119.6 . . ?
C34 C11 C47 119.1(3) . . ?
C34 C11 P1 117.7(2) . . ?
C47 C11 P1 123.1(2) . . ?
C35 C12 C15 120.8(3) . . ?
C35 C12 H12 119.6 . . ?
C15 C12 H12 119.6 . . ?
C62 C13 C58 118.6(3) . . ?
C62 C13 P3 120.0(2) . . ?
C58 C13 P3 121.4(2) . . ?
C33 C14 C57 118.4(3) . . ?
C33 C14 P3 123.2(2) . . ?
C57 C14 P3 118.4(2) . . ?
C70 C15 C12 117.5(3) . . ?
C70 C15 P1 123.6(2) . . ?
C12 C15 P1 118.8(2) . . ?
C48 C16 C85 116.9(5) . . ?
C48 C16 P2 122.2(7) . . ?
C85 C16 P2 120.2(7) . . ?
C32 C17 C42 118.7(2) . . ?
C32 C17 P2 119.8(2) . . ?
C42 C17 P2 121.5(2) . . ?
C52 C18 C4 121.7(3) . . ?
C52 C18 H18 119.2 . . ?
C4 C18 H18 119.2 . . ?
C46 C19 C8 120.4(3) . . ?
C46 C19 H19 119.8 . . ?
C8 C19 H19 119.8 . . ?
C56 C20 C5 120.4(3) . . ?
C56 C20 H20 119.8 . . ?
C5 C20 H20 119.8 . . ?
C2 C21 C37 160.2(2) . . ?
C2 C21 Cu4 71.35(15) . . ?
C37 C21 Cu4 128.27(17) . . ?
C23 C22 C27 120.0 . . ?
C23 C22 H22 120.0 . . ?
C27 C22 H22 120.0 . . ?
C24 C23 C22 120.0 . . ?
C24 C23 P4 124.13(10) . . ?
C22 C23 P4 115.75(10) . . ?
C25 C24 C23 120.0 . . ?
C25 C24 H24 120.0 . . ?
C23 C24 H24 120.0 . . ?
C24 C25 C26 120.0 . . ?
C24 C25 H25 120.0 . . ?
C26 C25 H25 120.0 . . ?
C25 C26 C27 120.0 . . ?
C25 C26 H26 120.0 . . ?
C27 C26 H26 120.0 . . ?
C26 C27 C22 120.0 . . ?
C26 C27 H27 120.0 . . ?
C22 C27 H27 120.0 . . ?
C59 C28 C65 119.0(3) . . ?
C59 C28 P4 120.3(2) . . ?
C65 C28 P4 120.6(2) . . ?
C49 C29 C37 121.4(3) . . ?
C49 C29 H29 119.3 . . ?
C37 C29 H29 119.3 . . ?
C63 C30 N3 122.8(3) . . ?
C63 C30 C37 119.2(3) . . ?
N3 C30 C37 117.9(2) . . ?
O1 C31 N4 122.4(3) . . ?
O1 C31 N2 123.8(3) . . ?
N4 C31 N2 113.9(2) . . ?
C17 C32 C54 119.9(3) . . ?
C17 C32 H32 120.0 . . ?
C54 C32 H32 120.0 . . ?
C14 C33 C66 120.3(3) . . ?
C14 C33 H33 119.9 . . ?
C66 C33 H33 119.9 . . ?
C64 C34 C11 120.8(3) . . ?
C64 C34 H34 119.6 . . ?
C11 C34 H34 119.6 . . ?
C38 C35 C12 120.7(3) . . ?
C38 C35 H35 119.7 . . ?
C12 C35 H35 119.7 . . ?
C50 C36 C40 118.6(3) . . ?
C50 C36 P4 122.4(2) . . ?
C40 C36 P4 118.8(2) . . ?
C29 C37 C30 118.7(2) . . ?
C29 C37 C21 119.3(2) . . ?
C30 C37 C21 122.0(2) . . ?
C35 C38 C86 119.5(3) . . ?
C35 C38 H38 120.3 . . ?
C86 C38 H38 120.3 . . ?
O4 C39 N5 122.6(3) . . ?
O4 C39 N1 123.4(3) . . ?
N5 C39 N1 113.9(2) . . ?
C89 C40 C36 120.7(3) . . ?
C89 C40 H40 119.7 . . ?
C36 C40 H40 119.7 . . ?
C72 C41 C61 118.5(3) . . ?
C72 C41 P3 118.0(2) . . ?
C61 C41 P3 123.4(2) . . ?
C43 C42 C17 120.9(3) . . ?
C43 C42 H42 119.5 . . ?
C17 C42 H42 119.5 . . ?
C51 C43 C42 120.0(3) . . ?
C51 C43 H43 120.0 . . ?
C42 C43 H43 120.0 . . ?
C67 C44 C76 118.7(3) . . ?
C67 C44 P1 122.9(2) . . ?
C76 C44 P1 118.4(2) . . ?
C46 C45 C10 119.6(3) . . ?
C46 C45 H45 120.2 . . ?
C10 C45 H45 120.2 . . ?
C45 C46 C19 120.9(3) . . ?
C45 C46 H46 119.5 . . ?
C19 C46 H46 119.5 . . ?
C11 C47 C78 119.8(3) . . ?
C11 C47 H47 120.1 . . ?
C78 C47 H47 120.1 . . ?
C55 C48 C16 122.7(5) . . ?
C55 C48 H48 118.7 . . ?
C16 C48 H48 118.7 . . ?
C71 C49 C29 119.0(3) . . ?
C71 C49 H49 120.5 . . ?
C29 C49 H49 120.5 . . ?
C36 C50 C53 120.4(3) . . ?
C36 C50 H50 119.8 . . ?
C53 C50 H50 119.8 . . ?
C43 C51 C54 119.7(3) . . ?
C43 C51 H51 120.1 . . ?
C54 C51 H51 120.1 . . ?
C56 C52 C18 118.8(3) . . ?
C56 C52 H52 120.6 . . ?
C18 C52 H52 120.6 . . ?
C88 C53 C50 120.1(3) . . ?
C88 C53 H53 120.0 . . ?
C50 C53 H53 120.0 . . ?
C51 C54 C32 120.7(3) . . ?
C51 C54 H54 119.6 . . ?
C32 C54 H54 119.6 . . ?
C99 C55 C48 118.9(6) . . ?
C99 C55 H55 120.5 . . ?
C48 C55 H55 120.5 . . ?
C52 C56 C20 121.3(3) . . ?
C52 C56 H56 119.4 . . ?
C20 C56 H56 119.4 . . ?
C84 C57 C14 120.9(3) . . ?
C84 C57 H57 119.5 . . ?
C14 C57 H57 119.5 . . ?
C73 C58 C13 120.5(3) . . ?
C73 C58 H58 119.8 . . ?
C13 C58 H58 119.8 . . ?
C28 C59 C69 120.4(3) . . ?
C28 C59 H59 119.8 . . ?
C69 C59 H59 119.8 . . ?
O7 C60 N6 122.8(3) . . ?
O7 C60 N3 123.5(3) . . ?
N6 C60 N3 113.7(3) . . ?
C82 C61 C41 120.9(3) . . ?
C82 C61 H61 119.6 . . ?
C41 C61 H61 119.6 . . ?
C13 C62 C81 120.3(3) . . ?
C13 C62 H62 119.8 . . ?
C81 C62 H62 119.8 . . ?
C71 C63 C30 120.5(3) . . ?
C71 C63 H63 119.8 . . ?
C30 C63 H63 119.8 . . ?
C80 C64 C34 119.6(3) . . ?
C80 C64 H64 120.2 . . ?
C34 C64 H64 120.2 . . ?
C75 C65 C28 120.1(3) . . ?
C75 C65 H65 120.0 . . ?
C28 C65 H65 120.0 . . ?
C87 C66 C33 120.3(3) . . ?
C87 C66 H66 119.8 . . ?
C33 C66 H66 119.8 . . ?
C44 C67 C92 120.1(3) . . ?
C44 C67 H67 119.9 . . ?
C92 C67 H67 119.9 . . ?
C77 C68 C72 120.0(3) . . ?
C77 C68 H68 120.0 . . ?
C72 C68 H68 120.0 . . ?
C74 C69 C59 120.0(3) . . ?
C74 C69 H69 120.0 . . ?
C59 C69 H69 120.0 . . ?
C15 C70 C86 121.3(3) . . ?
C15 C70 H70 119.4 . . ?
C86 C70 H70 119.4 . . ?
C63 C71 C49 121.2(3) . . ?
C63 C71 H71 119.4 . . ?
C49 C71 H71 119.4 . . ?
C68 C72 C41 120.5(3) . . ?
C68 C72 H72 119.8 . . ?
C41 C72 H72 119.8 . . ?
C79 C73 C58 120.5(3) . . ?
C79 C73 H73 119.7 . . ?
C58 C73 H73 119.7 . . ?
C75 C74 C69 120.0(3) . . ?
C75 C74 H74 120.0 . . ?
C69 C74 H74 120.0 . . ?
C74 C75 C65 120.6(3) . . ?
C74 C75 H75 119.7 . . ?
C65 C75 H75 119.7 . . ?
C83 C76 C44 120.7(3) . . ?
C83 C76 H76 119.7 . . ?
C44 C76 H76 119.7 . . ?
C82 C77 C68 120.1(3) . . ?
C82 C77 H77 119.9 . . ?
C68 C77 H77 119.9 . . ?
C80 C78 C47 120.1(3) . . ?
C80 C78 H78 120.0 . . ?
C47 C78 H78 120.0 . . ?
C73 C79 C81 119.6(3) . . ?
C73 C79 H79 120.2 . . ?
C81 C79 H79 120.2 . . ?
C78 C80 C64 120.5(3) . . ?
C78 C80 H80 119.8 . . ?
C64 C80 H80 119.8 . . ?
C79 C81 C62 120.5(3) . . ?
C79 C81 H81 119.7 . . ?
C62 C81 H81 119.7 . . ?
C77 C82 C61 120.0(3) . . ?
C77 C82 H82 120.0 . . ?
C61 C82 H82 120.0 . . ?
C91 C83 C76 119.4(3) . . ?
C91 C83 H83 120.3 . . ?
C76 C83 H83 120.3 . . ?
C87 C84 C57 119.9(3) . . ?
C87 C84 H84 120.0 . . ?
C57 C84 H84 120.0 . . ?
C106 C85 C16 120.4(6) . . ?
C106 C85 H85 119.8 . . ?
C16 C85 H85 119.8 . . ?
C38 C86 C70 120.2(3) . . ?
C38 C86 H86 119.9 . . ?
C70 C86 H86 119.9 . . ?
C66 C87 C84 120.2(3) . . ?
C66 C87 H87 119.9 . . ?
C84 C87 H87 119.9 . . ?
C53 C88 C89 120.2(3) . . ?
C53 C88 H88 119.9 . . ?
C89 C88 H88 119.9 . . ?
C88 C89 C40 119.9(3) . . ?
C88 C89 H89 120.1 . . ?
C40 C89 H89 120.1 . . ?
N6 C90 C102 112.7(3) . . ?
N6 C90 H90A 109.1 . . ?
C102 C90 H90A 109.1 . . ?
N6 C90 H90B 109.1 . . ?
C102 C90 H90B 109.1 . . ?
H90A C90 H90B 107.8 . . ?
C92 C91 C83 121.1(3) . . ?
C92 C91 H91 119.4 . . ?
C83 C91 H91 119.4 . . ?
C91 C92 C67 119.9(4) . . ?
C91 C92 H92 120.0 . . ?
C67 C92 H92 120.0 . . ?
C94 C93 C98 120.0 . . ?
C94 C93 H93 120.0 . . ?
C98 C93 H93 120.0 . . ?
C95 C94 C93 120.0 . . ?
C95 C94 H94 120.0 . . ?
C93 C94 H94 120.0 . . ?
C94 C95 C96 120.0 . . ?
C94 C95 H95 120.0 . . ?
C96 C95 H95 120.0 . . ?
C95 C96 C97 120.0 . . ?
C95 C96 P2 126.4(5) . . ?
C97 C96 P2 113.6(5) . . ?
C98 C97 C96 120.0 . . ?
C98 C97 H97 120.0 . . ?
C96 C97 H97 120.0 . . ?
C97 C98 C93 120.0 . . ?
C97 C98 H98 120.0 . . ?
C93 C98 H98 120.0 . . ?
C106 C99 C55 120.1(6) . . ?
C106 C99 H99 120.0 . . ?
C55 C99 H99 120.0 . . ?
C104 C100 N5 113.9(3) . . ?
C104 C100 H10A 108.8 . . ?
N5 C100 H10A 108.8 . . ?
C104 C100 H10B 108.8 . . ?
N5 C100 H10B 108.8 . . ?
H10A C100 H10B 107.7 . . ?
C1B C1A N4 98(3) . . ?
C1B C1A H1AA 112.1 . . ?
N4 C1A H1AA 112.1 . . ?
C1B C1A H1AB 112.1 . . ?
N4 C1A H1AB 112.1 . . ?
H1AA C1A H1AB 109.8 . . ?
C90 C102 H10C 109.5 . . ?
C90 C102 H10D 109.5 . . ?
H10C C102 H10D 109.5 . . ?
C90 C102 H10E 109.5 . . ?
H10C C102 H10E 109.5 . . ?
H10D C102 H10E 109.5 . . ?
C1A C1B H1BA 109.5 . . ?
C1A C1B H1BB 109.5 . . ?
H1BA C1B H1BB 109.5 . . ?
C1A C1B H1BC 109.5 . . ?
H1BA C1B H1BC 109.5 . . ?
H1BB C1B H1BC 109.5 . . ?
C100 C104 H10F 109.5 . . ?
C100 C104 H10G 109.5 . . ?
H10F C104 H10G 109.5 . . ?
C100 C104 H10H 109.5 . . ?
H10F C104 H10H 109.5 . . ?
H10G C104 H10H 109.5 . . ?
C99 C106 C85 120.7(6) . . ?
C99 C106 H106 119.6 . . ?
C85 C106 H106 119.6 . . ?
O5 Cl1 O6 110.58(17) . . ?
O5 Cl1 O2 110.96(15) . . ?
O6 Cl1 O2 108.21(14) . . ?
O5 Cl1 O3 108.33(14) . . ?
O6 Cl1 O3 109.93(15) . . ?
O2 Cl1 O3 108.80(13) . . ?
C105 O8 H8 109.5 . . ?
O8 C105 H10I 109.5 . . ?
O8 C105 H10J 109.5 . . ?
H10I C105 H10J 109.5 . . ?
O8 C105 H10K 109.5 . . ?
H10I C105 H10K 109.5 . . ?
H10J C105 H10K 109.5 . . ?
C93A C98A C97A 120.0 . . ?
C93A C98A H98A 120.0 . . ?
C97A C98A H98A 120.0 . . ?
C94A C93A C98A 120.0 . . ?
C94A C93A H93A 120.0 . . ?
C98A C93A H93A 120.0 . . ?
C93A C94A C95A 120.0 . . ?
C93A C94A H94A 120.0 . . ?
C95A C94A H94A 120.0 . . ?
C96A C95A C94A 120.0 . . ?
C96A C95A H95A 120.0 . . ?
C94A C95A H95A 120.0 . . ?
C95A C96A C97A 120.0 . . ?
C95A C96A P2 121.7(4) . . ?
C97A C96A P2 118.1(4) . . ?
C96A C97A C98A 120.0 . . ?
C96A C97A H97A 120.0 . . ?
C98A C97A H97A 120.0 . . ?
C48A C16A C85A 120.0 . . ?
C48A C16A P2 115.8(7) . . ?
C85A C16A P2 124.1(7) . . ?
C55A C48A C16A 120.0 . . ?
C55A C48A H48A 120.0 . . ?
C16A C48A H48A 120.0 . . ?
C99A C55A C48A 120.0 . . ?
C99A C55A H55A 120.0 . . ?
C48A C55A H55A 120.0 . . ?
C1C C99A C55A 120.0 . . ?
C1C C99A H99A 120.0 . . ?
C55A C99A H99A 120.0 . . ?
C85A C1C C99A 120.0 . . ?
C85A C1C H1C 120.0 . . ?
C99A C1C H1C 120.0 . . ?
C1C C85A C16A 120.0 . . ?
C1C C85A H85A 120.0 . . ?
C16A C85A H85A 120.0 . . ?
N4 C1D C1E 112.3(4) . . ?
N4 C1D H1DA 109.1 . . ?
C1E C1D H1DA 109.1 . . ?
N4 C1D H1DB 109.1 . . ?
C1E C1D H1DB 109.1 . . ?
H1DA C1D H1DB 107.9 . . ?
C1D C1E H1EA 109.5 . . ?
C1D C1E H1EB 109.5 . . ?
H1EA C1E H1EB 109.5 . . ?
C1D C1E H1EC 109.5 . . ?
H1EA C1E H1EC 109.5 . . ?
H1EB C1E H1EC 109.5 . . ?

loop_
_geom_bond_atom_site_label_1
_geom_bond_atom_site_label_2
_geom_bond_distance
_geom_bond_site_symmetry_2
_geom_bond_publ_flag
Cu1 C6 2.052(2) . ?
Cu1 C1 2.085(2) . ?
Cu1 C2 2.098(2) . ?
Cu1 P2 2.2571(7) . ?
Cu1 Cu4 2.4597(4) . ?
Cu1 Cu2 2.4685(4) . ?
Cu1 Cu3 2.4832(4) . ?
Cu2 C2 2.047(2) . ?
Cu2 C1 2.118(2) . ?
Cu2 C7 2.134(2) . ?
Cu2 P1 2.2485(7) . ?
Cu3 C1 2.030(2) . ?
Cu3 C6 2.123(2) . ?
Cu3 C9 2.183(2) . ?
Cu3 P4 2.2401(7) . ?
Cu4 C6 2.048(3) . ?
Cu4 C2 2.108(2) . ?
Cu4 C21 2.148(2) . ?
Cu4 P3 2.2367(7) . ?
P1 C11 1.821(3) . ?
P1 C44 1.828(3) . ?
P1 C15 1.830(3) . ?
P2 C16A 1.816(8) . ?
P2 C17 1.825(3) . ?
P2 C16 1.833(8) . ?
P2 C96 1.834(7) . ?
P2 C96A 1.839(5) . ?
P3 C14 1.818(3) . ?
P3 C41 1.831(3) . ?
P3 C13 1.832(3) . ?
P4 C36 1.824(3) . ?
P4 C28 1.829(3) . ?
P4 C23 1.8321(13) . ?
O1 C31 1.225(3) . ?
O4 C39 1.214(3) . ?
O7 C60 1.216(4) . ?
N1 C39 1.385(4) . ?
N1 C8 1.404(3) . ?
N1 H1 0.78(2) . ?
N2 C31 1.381(3) . ?
N2 C5 1.392(3) . ?
N2 H2 0.8800 . ?
N3 C60 1.392(4) . ?
N3 C30 1.401(3) . ?
N3 H3 0.8800 . ?
N4 C31 1.344(4) . ?
N4 C1D 1.446(5) . ?
N4 C1A 1.65(5) . ?
N4 H4B 0.8800 . ?
N4 H4A 0.8800 . ?
N5 C39 1.346(4) . ?
N5 C100 1.446(4) . ?
N5 H5 0.8800 . ?
N6 C60 1.343(4) . ?
N6 C90 1.454(4) . ?
N6 H6 0.8800 . ?
C1 C7 1.236(3) . ?
C2 C21 1.236(3) . ?
C3 C10 1.398(4) . ?
C3 C8 1.417(4) . ?
C3 C7 1.452(3) . ?
C4 C18 1.394(4) . ?
C4 C5 1.408(4) . ?
C4 C9 1.444(3) . ?
C5 C20 1.395(4) . ?
C6 C9 1.239(3) . ?
C8 C19 1.392(4) . ?
C10 C45 1.384(4) . ?
C10 H10 0.9500 . ?
C11 C34 1.383(4) . ?
C11 C47 1.384(4) . ?
C12 C35 1.386(4) . ?
C12 C15 1.387(4) . ?
C12 H12 0.9500 . ?
C13 C62 1.380(4) . ?
C13 C58 1.389(4) . ?
C14 C33 1.382(4) . ?
C14 C57 1.392(4) . ?
C15 C70 1.379(4) . ?
C16 C48 1.377(7) . ?
C16 C85 1.383(8) . ?
C17 C32 1.383(4) . ?
C17 C42 1.394(4) . ?
C18 C52 1.381(4) . ?
C18 H18 0.9500 . ?
C19 C46 1.389(4) . ?
C19 H19 0.9500 . ?
C20 C56 1.381(4) . ?
C20 H20 0.9500 . ?
C21 C37 1.448(3) . ?
C22 C23 1.3900 . ?
C22 C27 1.3900 . ?
C22 H22 0.9500 . ?
C23 C24 1.3900 . ?
C24 C25 1.3900 . ?
C24 H24 0.9500 . ?
C25 C26 1.3900 . ?
C25 H25 0.9500 . ?
C26 C27 1.3900 . ?
C26 H26 0.9500 . ?
C27 H27 0.9500 . ?
C28 C59 1.373(4) . ?
C28 C65 1.396(4) . ?
C29 C49 1.386(4) . ?
C29 C37 1.395(4) . ?
C29 H29 0.9500 . ?
C30 C63 1.396(4) . ?
C30 C37 1.407(4) . ?
C32 C54 1.388(4) . ?
C32 H32 0.9500 . ?
C33 C66 1.397(4) . ?
C33 H33 0.9500 . ?
C34 C64 1.381(4) . ?
C34 H34 0.9500 . ?
C35 C38 1.361(4) . ?
C35 H35 0.9500 . ?
C36 C50 1.385(4) . ?
C36 C40 1.391(4) . ?
C38 C86 1.368(4) . ?
C38 H38 0.9500 . ?
C40 C89 1.381(5) . ?
C40 H40 0.9500 . ?
C41 C72 1.386(4) . ?
C41 C61 1.393(4) . ?
C42 C43 1.379(4) . ?
C42 H42 0.9500 . ?
C43 C51 1.371(4) . ?
C43 H43 0.9500 . ?
C44 C67 1.381(4) . ?
C44 C76 1.393(4) . ?
C45 C46 1.382(4) . ?
C45 H45 0.9500 . ?
C46 H46 0.9500 . ?
C47 C78 1.392(4) . ?
C47 H47 0.9500 . ?
C48 C55 1.371(8) . ?
C48 H48 0.9500 . ?
C49 C71 1.377(5) . ?
C49 H49 0.9500 . ?
C50 C53 1.390(4) . ?
C50 H50 0.9500 . ?
C51 C54 1.379(4) . ?
C51 H51 0.9500 . ?
C52 C56 1.373(4) . ?
C52 H52 0.9500 . ?
C53 C88 1.368(5) . ?
C53 H53 0.9500 . ?
C54 H54 0.9500 . ?
C55 C99 1.363(9) . ?
C55 H55 0.9500 . ?
C56 H56 0.9500 . ?
C57 C84 1.386(4) . ?
C57 H57 0.9500 . ?
C58 C73 1.379(4) . ?
C58 H58 0.9500 . ?
C59 C69 1.392(4) . ?
C59 H59 0.9500 . ?
C61 C82 1.376(4) . ?
C61 H61 0.9500 . ?
C62 C81 1.386(4) . ?
C62 H62 0.9500 . ?
C63 C71 1.373(4) . ?
C63 H63 0.9500 . ?
C64 C80 1.372(5) . ?
C64 H64 0.9500 . ?
C65 C75 1.381(4) . ?
C65 H65 0.9500 . ?
C66 C87 1.368(5) . ?
C66 H66 0.9500 . ?
C67 C92 1.395(4) . ?
C67 H67 0.9500 . ?
C68 C77 1.378(5) . ?
C68 C72 1.385(4) . ?
C68 H68 0.9500 . ?
C69 C74 1.377(5) . ?
C69 H69 0.9500 . ?
C70 C86 1.387(4) . ?
C70 H70 0.9500 . ?
C71 H71 0.9500 . ?
C72 H72 0.9500 . ?
C73 C79 1.368(5) . ?
C73 H73 0.9500 . ?
C74 C75 1.365(5) . ?
C74 H74 0.9500 . ?
C75 H75 0.9500 . ?
C76 C83 1.388(4) . ?
C76 H76 0.9500 . ?
C77 C82 1.375(5) . ?
C77 H77 0.9500 . ?
C78 C80 1.372(5) . ?
C78 H78 0.9500 . ?
C79 C81 1.369(5) . ?
C79 H79 0.9500 . ?
C80 H80 0.9500 . ?
C81 H81 0.9500 . ?
C82 H82 0.9500 . ?
C83 C91 1.366(5) . ?
C83 H83 0.9500 . ?
C84 C87 1.370(5) . ?
C84 H84 0.9500 . ?
C85 C106 1.381(8) . ?
C85 H85 0.9500 . ?
C86 H86 0.9500 . ?
C87 H87 0.9500 . ?
C88 C89 1.378(5) . ?
C88 H88 0.9500 . ?
C89 H89 0.9500 . ?
C90 C102 1.500(5) . ?
C90 H90A 0.9900 . ?
C90 H90B 0.9900 . ?
C91 C92 1.362(5) . ?
C91 H91 0.9500 . ?
C92 H92 0.9500 . ?
C93 C94 1.3900 . ?
C93 C98 1.3900 . ?
C93 H93 0.9500 . ?
C94 C95 1.3900 . ?
C94 H94 0.9500 . ?
C95 C96 1.3900 . ?
C95 H95 0.9500 . ?
C96 C97 1.3900 . ?
C97 C98 1.3900 . ?
C97 H97 0.9500 . ?
C98 H98 0.9500 . ?
C99 C106 1.359(8) . ?
C99 H99 0.9500 . ?
C100 C104 1.435(5) . ?
C100 H10A 0.9900 . ?
C100 H10B 0.9900 . ?
C1A C1B 1.487(12) . ?
C1A H1AA 0.9900 . ?
C1A H1AB 0.9900 . ?
C102 H10C 0.9800 . ?
C102 H10D 0.9800 . ?
C102 H10E 0.9800 . ?
C1B H1BA 0.9800 . ?
C1B H1BB 0.9800 . ?
C1B H1BC 0.9800 . ?
C104 H10F 0.9800 . ?
C104 H10G 0.9800 . ?
C104 H10H 0.9800 . ?
C106 H106 0.9500 . ?
Cl1 O5 1.417(2) . ?
Cl1 O6 1.423(2) . ?
Cl1 O2 1.432(2) . ?
Cl1 O3 1.435(2) . ?
O8 C105 1.395(5) . ?
O8 H8 0.8400 . ?
C105 H10I 0.9800 . ?
C105 H10J 0.9800 . ?
C105 H10K 0.9800 . ?
C98A C93A 1.3900 . ?
C98A C97A 1.3900 . ?
C98A H98A 0.9500 . ?
C93A C94A 1.3900 . ?
C93A H93A 0.9500 . ?
C94A C95A 1.3900 . ?
C94A H94A 0.9500 . ?
C95A C96A 1.3900 . ?
C95A H95A 0.9500 . ?
C96A C97A 1.3900 . ?
C97A H97A 0.9500 . ?
C16A C48A 1.3900 . ?
C16A C85A 1.3900 . ?
C48A C55A 1.3900 . ?
C48A H48A 0.9500 . ?
C55A C99A 1.3900 . ?
C55A H55A 0.9500 . ?
C99A C1C 1.3900 . ?
C99A H99A 0.9500 . ?
C1C C85A 1.3900 . ?
C1C H1C 0.9500 . ?
C85A H85A 0.9500 . ?
C1D C1E 1.483(7) . ?
C1D H1DA 0.9900 . ?
C1D H1DB 0.9900 . ?
C1E H1EA 0.9800 . ?
C1E H1EB 0.9800 . ?
C1E H1EC 0.9800 . ?
